data_2228218
loop_
_publ_author_name
'Shakuntala, K.'
'Foro, Sabine'
'Gowda, B. Thimme'
'Nirmala, P. G.'
'Fuess, Hartmut'

_publ_section_title
;
 <i>N</i>-(2,3-Dichlorophenyl)-4-methylbenzenesulfonamide
;
_journal_coeditor_code BQ2248
_journal_issue 12
_journal_name_full 'Acta Crystallographica Section E'
_journal_page_first o3062
_journal_paper_doi 10.1107/S1600536810044375
_journal_volume 66
_journal_year 2010
_chemical_formula_iupac 'C13 H11 Cl2 N O2 S'
_chemical_formula_moiety 'C13 H11 Cl2 N O2 S'
_chemical_formula_sum 'C13 H11 Cl2 N O2 S'
_chemical_formula_weight 316.19
_chemical_name_systematic
;
<i>N</i>-(2,3-Dichlorophenyl)-4-methylbenzenesulfonamide
;
_space_group_IT_number 14
_symmetry_cell_setting monoclinic
_symmetry_space_group_name_Hall '-P 2yn'
_symmetry_space_group_name_H-M 'P 1 21/n 1'
_atom_sites_solution_hydrogens geom
_atom_sites_solution_primary direct
_atom_sites_solution_secondary difmap
_audit_creation_method SHELXL-97
_cell_angle_alpha 90.00
_cell_angle_beta 98.300(10)
_cell_angle_gamma 90.00
_cell_formula_units_Z 8
_cell_length_a 14.035(3)
_cell_length_b 12.386(2)
_cell_length_c 15.993(3)
_cell_measurement_reflns_used 25
_cell_measurement_temperature 299(2)
_cell_measurement_theta_max 19.15
_cell_measurement_theta_min 5.59
_cell_volume 2751.1(9)
_computing_cell_refinement 'CAD-4-PC (Enraf--Nonius, 1996)'
_computing_data_collection 'CAD-4-PC (Enraf--Nonius, 1996)'
_computing_data_reduction 'REDU4 (Stoe & Cie, 1987)'
_computing_molecular_graphics 'PLATON (Spek, 2009)'
_computing_publication_material 'SHELXL97 (Sheldrick, 2008)'
_computing_structure_refinement 'SHELXL97 (Sheldrick, 2008)'
_computing_structure_solution 'SHELXS97 (Sheldrick, 2008)'
_diffrn_ambient_temperature 299(2)
_diffrn_measured_fraction_theta_full 1.000
_diffrn_measured_fraction_theta_max 1.000
_diffrn_measurement_device_type 'Enraf--Nonius CAD-4'
_diffrn_measurement_method \w/2\q
_diffrn_radiation_monochromator graphite
_diffrn_radiation_source 'fine-focus sealed tube'
_diffrn_radiation_type CuK\a
_diffrn_radiation_wavelength 1.54180
_diffrn_reflns_av_R_equivalents 0.1308
_diffrn_reflns_av_sigmaI/netI 0.1328
_diffrn_reflns_limit_h_max 16
_diffrn_reflns_limit_h_min -16
_diffrn_reflns_limit_k_max 0
_diffrn_reflns_limit_k_min -14
_diffrn_reflns_limit_l_max 19
_diffrn_reflns_limit_l_min -19
_diffrn_reflns_number 9784
_diffrn_reflns_theta_full 66.99
_diffrn_reflns_theta_max 66.99
_diffrn_reflns_theta_min 3.92
_diffrn_standards_decay_% 1.0
_diffrn_standards_interval_time 120
_diffrn_standards_number 3
_exptl_absorpt_coefficient_mu 5.643
_exptl_absorpt_correction_type none
_exptl_crystal_colour colourless
_exptl_crystal_density_diffrn 1.527
_exptl_crystal_density_method 'not measured'
_exptl_crystal_description prism
_exptl_crystal_F_000 1296
_exptl_crystal_size_max 0.50
_exptl_crystal_size_mid 0.45
_exptl_crystal_size_min 0.40
_refine_diff_density_max 0.811
_refine_diff_density_min -0.559
_refine_ls_extinction_coef 0.0038(4)
_refine_ls_extinction_expression Fc^*^=kFc[1+0.001xFc^2^\l^3^/sin(2\q)]^-1/4^
_refine_ls_extinction_method 'SHELXL97 (Sheldrick, 2008)'
_refine_ls_goodness_of_fit_ref 1.110
_refine_ls_hydrogen_treatment mixed
_refine_ls_matrix_type full
_refine_ls_number_parameters 352
_refine_ls_number_reflns 4903
_refine_ls_number_restraints 2
_refine_ls_restrained_S_all 1.110
_refine_ls_R_factor_all 0.0712
_refine_ls_R_factor_gt 0.0649
_refine_ls_shift/su_max 0.000
_refine_ls_shift/su_mean 0.000
_refine_ls_structure_factor_coef Fsqd
_refine_ls_weighting_details 'calc w=1/[\s^2^(Fo^2^)+(0.0914P)^2^+0.5192P] where P=(Fo^2^+2Fc^2^)/3'
_refine_ls_weighting_scheme calc
_refine_ls_wR_factor_gt 0.1693
_refine_ls_wR_factor_ref 0.1758
_reflns_number_gt 4359
_reflns_number_total 4903
_reflns_threshold_expression I>2sigma(I)
_cod_data_source_file bq2248.cif
_cod_data_source_block I
_cod_original_sg_symbol_H-M 'P 21/n'
_cod_database_code 2228218
_cod_database_fobs_code 2228218

loop_
_symmetry_equiv_pos_as_xyz
'x, y, z'
'-x+1/2, y+1/2, -z+1/2'
'-x, -y, -z'
'x-1/2, -y-1/2, z-1/2'

loop_
_atom_site_type_symbol
_atom_site_label
_atom_site_fract_x
_atom_site_fract_y
_atom_site_fract_z
_atom_site_U_iso_or_equiv
_atom_site_adp_type
_atom_site_calc_flag
_atom_site_refinement_flags
_atom_site_occupancy
_atom_site_disorder_assembly
_atom_site_disorder_group
C C1 0.88559(18) 0.0982(2) 0.42938(14) 0.0312(6) Uani d . 1 . .
C C2 0.9254(2) 0.0053(2) 0.40037(17) 0.0404(6) Uani d . 1 . .
H H2 0.8955 -0.0612 0.4038 0.048 Uiso calc R 1 . .
C C3 1.0094(2) 0.0132(3) 0.36653(18) 0.0473(7) Uani d . 1 . .
H H3 1.0361 -0.0489 0.3468 0.057 Uiso calc R 1 . .
C C4 1.05552(19) 0.1107(3) 0.36089(16) 0.0412(7) Uani d . 1 . .
C C5 1.0132(2) 0.2032(3) 0.38929(19) 0.0453(7) Uani d . 1 . .
H H5 1.0423 0.2700 0.3849 0.054 Uiso calc R 1 . .
C C6 0.9292(2) 0.1972(2) 0.42354(18) 0.0413(6) Uani d . 1 . .
H H6 0.9020 0.2592 0.4427 0.050 Uiso calc R 1 . .
C C7 0.66060(17) 0.0946(2) 0.32818(17) 0.0353(6) Uani d . 1 . .
C C8 0.64433(18) 0.1597(2) 0.25643(17) 0.0375(6) Uani d . 1 . .
C C9 0.6067(2) 0.1151(3) 0.17875(18) 0.0428(7) Uani d . 1 . .
C C10 0.5881(2) 0.0062(3) 0.1720(2) 0.0578(9) Uani d . 1 . .
H H10 0.5641 -0.0237 0.1199 0.069 Uiso calc R 1 . .
C C11 0.6048(3) -0.0574(3) 0.2417(3) 0.0637(10) Uani d . 1 . .
H H11 0.5925 -0.1311 0.2365 0.076 Uiso calc R 1 . .
C C12 0.6398(2) -0.0151(3) 0.3207(2) 0.0530(8) Uani d . 1 . .
H H12 0.6493 -0.0597 0.3680 0.064 Uiso calc R 1 . .
C C13 1.1486(2) 0.1179(4) 0.3250(2) 0.0625(10) Uani d . 1 . .
H H13A 1.1354 0.1367 0.2662 0.075 Uiso calc R 1 . .
H H13B 1.1809 0.0495 0.3311 0.075 Uiso calc R 1 . .
H H13C 1.1888 0.1723 0.3548 0.075 Uiso calc R 1 . .
N N1 0.69333(16) 0.1410(2) 0.40784(15) 0.0379(5) Uani d D 1 . .
H H1N 0.700(3) 0.2081(15) 0.410(2) 0.045 Uiso d D 1 . .
O O1 0.75897(16) -0.02137(18) 0.48773(13) 0.0491(5) Uani d . 1 . .
O O2 0.78830(16) 0.16207(18) 0.54657(12) 0.0470(5) Uani d . 1 . .
Cl Cl1 0.67147(7) 0.29473(6) 0.26491(5) 0.0542(3) Uani d . 1 . .
Cl Cl2 0.58337(8) 0.19562(9) 0.09061(5) 0.0690(3) Uani d . 1 . .
S S1 0.77998(4) 0.08962(6) 0.47581(4) 0.0344(2) Uani d . 1 . .
C C14 0.62488(18) 0.4300(2) 0.57233(14) 0.0302(5) Uani d . 1 . .
C C15 0.5861(2) 0.3271(2) 0.57427(16) 0.0372(6) Uani d . 1 . .
H H15 0.6173 0.2680 0.5548 0.045 Uiso calc R 1 . .
C C16 0.5007(2) 0.3142(2) 0.60547(18) 0.0420(6) Uani d . 1 . .
H H16 0.4740 0.2455 0.6066 0.050 Uiso calc R 1 . .
C C17 0.45287(19) 0.4019(3) 0.63566(16) 0.0397(6) Uani d . 1 . .
C C18 0.4933(2) 0.5035(3) 0.63213(18) 0.0437(7) Uani d . 1 . .
H H18 0.4619 0.5629 0.6510 0.052 Uiso calc R 1 . .
C C19 0.5792(2) 0.5186(2) 0.60121(17) 0.0383(6) Uani d . 1 . .
H H19 0.6059 0.5872 0.5998 0.046 Uiso calc R 1 . .
C C20 0.83949(17) 0.4415(2) 0.68958(16) 0.0322(5) Uani d . 1 . .
C C21 0.87507(17) 0.3732(2) 0.75535(16) 0.0318(5) Uani d . 1 . .
C C22 0.89966(18) 0.4133(2) 0.83721(17) 0.0375(6) Uani d . 1 . .
C C23 0.8875(2) 0.5210(3) 0.8543(2) 0.0484(7) Uani d . 1 . .
H H23 0.9037 0.5475 0.9089 0.058 Uiso calc R 1 . .
C C24 0.8515(2) 0.5880(3) 0.7900(2) 0.0509(7) Uani d . 1 . .
H H24 0.8421 0.6605 0.8014 0.061 Uiso calc R 1 . .
C C25 0.8284(2) 0.5505(2) 0.70714(19) 0.0440(7) Uani d . 1 . .
H H25 0.8056 0.5982 0.6639 0.053 Uiso calc R 1 . .
C C26 0.3602(2) 0.3853(3) 0.6705(2) 0.0560(9) Uani d . 1 . .
H H26A 0.3739 0.3697 0.7298 0.067 Uiso calc R 1 . .
H H26B 0.3257 0.3259 0.6418 0.067 Uiso calc R 1 . .
H H26C 0.3218 0.4495 0.6620 0.067 Uiso calc R 1 . .
N N2 0.81882(17) 0.39956(19) 0.60644(14) 0.0370(5) Uani d D 1 . .
H H2N 0.826(2) 0.3316(16) 0.603(2) 0.044 Uiso d D 1 . .
O O3 0.73700(16) 0.37678(18) 0.46284(11) 0.0475(5) Uani d . 1 . .
O O4 0.75082(16) 0.55963(18) 0.52425(13) 0.0480(5) Uani d . 1 . .
Cl Cl3 0.88652(6) 0.23746(6) 0.73614(5) 0.0526(3) Uani d . 1 . .
Cl Cl4 0.94255(7) 0.32756(8) 0.91866(5) 0.0600(3) Uani d . 1 . .
S S2 0.73465(5) 0.44706(5) 0.53342(4) 0.0342(2) Uani d . 1 . .

loop_
_atom_site_aniso_label
_atom_site_aniso_U_11
_atom_site_aniso_U_22
_atom_site_aniso_U_33
_atom_site_aniso_U_12
_atom_site_aniso_U_13
_atom_site_aniso_U_23
C1 0.0288(12) 0.0371(14) 0.0268(11) 0.0076(10) 0.0013(10) -0.0017(10)
C2 0.0439(15) 0.0369(14) 0.0404(13) 0.0106(12) 0.0061(12) -0.0029(11)
C3 0.0477(16) 0.0519(17) 0.0430(14) 0.0209(15) 0.0094(13) -0.0032(13)
C4 0.0297(13) 0.0630(19) 0.0302(12) 0.0149(13) 0.0021(10) 0.0059(12)
C5 0.0375(15) 0.0479(16) 0.0507(16) 0.0007(13) 0.0070(13) 0.0035(13)
C6 0.0379(14) 0.0394(15) 0.0475(14) 0.0070(12) 0.0089(12) -0.0044(12)
C7 0.0203(11) 0.0388(14) 0.0458(14) 0.0026(10) 0.0010(10) -0.0021(11)
C8 0.0250(11) 0.0403(14) 0.0472(14) 0.0050(11) 0.0055(11) -0.0079(12)
C9 0.0314(13) 0.0523(17) 0.0436(14) 0.0073(13) 0.0021(11) -0.0059(13)
C10 0.0478(17) 0.056(2) 0.0638(19) 0.0036(16) -0.0109(16) -0.0218(17)
C11 0.060(2) 0.0422(17) 0.080(2) -0.0048(16) -0.0183(19) -0.0116(17)
C12 0.0467(17) 0.0407(16) 0.067(2) -0.0051(14) -0.0069(16) 0.0032(15)
C13 0.0407(17) 0.099(3) 0.0501(17) 0.0165(18) 0.0151(14) 0.0137(19)
N1 0.0304(11) 0.0368(12) 0.0465(12) 0.0050(10) 0.0062(10) -0.0011(10)
O1 0.0523(12) 0.0440(12) 0.0517(11) -0.0005(10) 0.0096(10) 0.0120(9)
O2 0.0531(12) 0.0547(12) 0.0342(9) 0.0095(10) 0.0102(9) -0.0046(9)
Cl1 0.0739(6) 0.0381(4) 0.0496(4) 0.0011(3) 0.0049(4) 0.0001(3)
Cl2 0.0888(7) 0.0725(6) 0.0424(4) 0.0130(5) -0.0019(4) 0.0002(4)
S1 0.0341(4) 0.0386(4) 0.0314(3) 0.0055(3) 0.0076(3) 0.0024(2)
C14 0.0315(12) 0.0331(12) 0.0247(10) 0.0062(10) -0.0002(10) 0.0018(9)
C15 0.0435(14) 0.0300(12) 0.0386(12) 0.0062(12) 0.0076(12) -0.0001(11)
C16 0.0411(15) 0.0397(15) 0.0445(14) -0.0033(13) 0.0034(12) 0.0034(12)
C17 0.0295(13) 0.0564(17) 0.0308(12) 0.0052(12) -0.0035(10) 0.0041(12)
C18 0.0374(14) 0.0464(16) 0.0472(15) 0.0149(13) 0.0062(12) -0.0023(13)
C19 0.0418(14) 0.0304(13) 0.0410(13) 0.0066(12) 0.0005(12) -0.0027(11)
C20 0.0214(11) 0.0346(13) 0.0403(13) -0.0015(10) 0.0036(10) -0.0017(11)
C21 0.0220(11) 0.0311(12) 0.0424(13) 0.0003(10) 0.0047(10) -0.0023(11)
C22 0.0259(11) 0.0449(15) 0.0406(13) -0.0018(11) 0.0007(10) 0.0028(12)
C23 0.0416(15) 0.0538(18) 0.0476(15) -0.0032(14) -0.0011(13) -0.0150(14)
C24 0.0511(17) 0.0367(15) 0.0613(18) 0.0000(14) -0.0044(15) -0.0127(14)
C25 0.0441(15) 0.0334(14) 0.0509(15) 0.0025(12) -0.0055(13) 0.0003(12)
C26 0.0375(15) 0.083(3) 0.0479(16) 0.0029(16) 0.0082(13) 0.0082(17)
N2 0.0370(12) 0.0364(12) 0.0379(11) 0.0087(10) 0.0061(10) -0.0006(9)
O3 0.0581(13) 0.0548(12) 0.0315(9) 0.0080(11) 0.0128(9) -0.0008(9)
O4 0.0569(12) 0.0404(11) 0.0480(11) -0.0015(10) 0.0121(10) 0.0119(9)
Cl3 0.0709(5) 0.0328(4) 0.0515(4) 0.0090(3) 0.0001(4) 0.0004(3)
Cl4 0.0666(5) 0.0630(5) 0.0455(4) 0.0009(4) -0.0081(4) 0.0085(4)
S2 0.0375(4) 0.0354(4) 0.0306(3) 0.0034(3) 0.0077(3) 0.0043(2)

loop_
_atom_type_symbol
_atom_type_description
_atom_type_scat_dispersion_real
_atom_type_scat_dispersion_imag
_atom_type_scat_source
C C 0.0181 0.0091 'International Tables Vol C Tables 4.2.6.8 and 6.1.1.4'
H H 0.0000 0.0000 'International Tables Vol C Tables 4.2.6.8 and 6.1.1.4'
N N 0.0311 0.0180 'International Tables Vol C Tables 4.2.6.8 and 6.1.1.4'
O O 0.0492 0.0322 'International Tables Vol C Tables 4.2.6.8 and 6.1.1.4'
Cl Cl 0.3639 0.7018 'International Tables Vol C Tables 4.2.6.8 and 6.1.1.4'
S S 0.3331 0.5567 'International Tables Vol C Tables 4.2.6.8 and 6.1.1.4'

loop_
_geom_angle_atom_site_label_1
_geom_angle_atom_site_label_2
_geom_angle_atom_site_label_3
_geom_angle_site_symmetry_1
_geom_angle_site_symmetry_3
_geom_angle
_geom_angle_publ_flag
C6 C1 C2 . . 120.7(2) ?
C6 C1 S1 . . 119.5(2) ?
C2 C1 S1 . . 119.8(2) ?
C3 C2 C1 . . 118.9(3) ?
C3 C2 H2 . . 120.5 ?
C1 C2 H2 . . 120.5 ?
C2 C3 C4 . . 121.8(3) ?
C2 C3 H3 . . 119.1 ?
C4 C3 H3 . . 119.1 ?
C3 C4 C5 . . 118.1(3) ?
C3 C4 C13 . . 121.2(3) ?
C5 C4 C13 . . 120.6(3) ?
C6 C5 C4 . . 121.1(3) ?
C6 C5 H5 . . 119.5 ?
C4 C5 H5 . . 119.5 ?
C5 C6 C1 . . 119.4(3) ?
C5 C6 H6 . . 120.3 ?
C1 C6 H6 . . 120.3 ?
C12 C7 C8 . . 119.1(3) ?
C12 C7 N1 . . 120.8(3) ?
C8 C7 N1 . . 120.0(3) ?
C9 C8 C7 . . 120.0(3) ?
C9 C8 Cl1 . . 120.6(2) ?
C7 C8 Cl1 . . 119.4(2) ?
C10 C9 C8 . . 120.2(3) ?
C10 C9 Cl2 . . 119.5(2) ?
C8 C9 Cl2 . . 120.3(2) ?
C11 C10 C9 . . 119.8(3) ?
C11 C10 H10 . . 120.1 ?
C9 C10 H10 . . 120.1 ?
C10 C11 C12 . . 121.6(3) ?
C10 C11 H11 . . 119.2 ?
C12 C11 H11 . . 119.2 ?
C11 C12 C7 . . 119.2(3) ?
C11 C12 H12 . . 120.4 ?
C7 C12 H12 . . 120.4 ?
C4 C13 H13A . . 109.5 ?
C4 C13 H13B . . 109.5 ?
H13A C13 H13B . . 109.5 ?
C4 C13 H13C . . 109.5 ?
H13A C13 H13C . . 109.5 ?
H13B C13 H13C . . 109.5 ?
C7 N1 S1 . . 123.66(19) ?
C7 N1 H1N . . 117(2) ?
S1 N1 H1N . . 107(2) ?
O1 S1 O2 . . 119.51(13) ?
O1 S1 N1 . . 108.38(13) ?
O2 S1 N1 . . 104.38(12) ?
O1 S1 C1 . . 108.59(13) ?
O2 S1 C1 . . 108.57(12) ?
N1 S1 C1 . . 106.70(12) ?
C19 C14 C15 . . 121.2(2) ?
C19 C14 S2 . . 119.7(2) ?
C15 C14 S2 . . 119.1(2) ?
C16 C15 C14 . . 118.8(2) ?
C16 C15 H15 . . 120.6 ?
C14 C15 H15 . . 120.6 ?
C15 C16 C17 . . 121.5(3) ?
C15 C16 H16 . . 119.3 ?
C17 C16 H16 . . 119.3 ?
C18 C17 C16 . . 118.1(3) ?
C18 C17 C26 . . 121.5(3) ?
C16 C17 C26 . . 120.4(3) ?
C19 C18 C17 . . 121.5(3) ?
C19 C18 H18 . . 119.3 ?
C17 C18 H18 . . 119.3 ?
C18 C19 C14 . . 118.9(3) ?
C18 C19 H19 . . 120.6 ?
C14 C19 H19 . . 120.6 ?
C21 C20 C25 . . 118.5(2) ?
C21 C20 N2 . . 119.3(2) ?
C25 C20 N2 . . 122.1(2) ?
C20 C21 C22 . . 120.5(2) ?
C20 C21 Cl3 . . 119.61(19) ?
C22 C21 Cl3 . . 119.9(2) ?
C23 C22 C21 . . 120.6(3) ?
C23 C22 Cl4 . . 119.1(2) ?
C21 C22 Cl4 . . 120.2(2) ?
C24 C23 C22 . . 118.9(3) ?
C24 C23 H23 . . 120.5 ?
C22 C23 H23 . . 120.5 ?
C23 C24 C25 . . 121.7(3) ?
C23 C24 H24 . . 119.2 ?
C25 C24 H24 . . 119.2 ?
C20 C25 C24 . . 119.7(3) ?
C20 C25 H25 . . 120.1 ?
C24 C25 H25 . . 120.1 ?
C17 C26 H26A . . 109.5 ?
C17 C26 H26B . . 109.5 ?
H26A C26 H26B . . 109.5 ?
C17 C26 H26C . . 109.5 ?
H26A C26 H26C . . 109.5 ?
H26B C26 H26C . . 109.5 ?
C20 N2 S2 . . 124.27(18) ?
C20 N2 H2N . . 114(2) ?
S2 N2 H2N . . 113(2) ?
O4 S2 O3 . . 119.53(12) ?
O4 S2 N2 . . 108.34(13) ?
O3 S2 N2 . . 104.28(12) ?
O4 S2 C14 . . 108.40(13) ?
O3 S2 C14 . . 109.14(13) ?
N2 S2 C14 . . 106.39(11) ?

loop_
_geom_bond_atom_site_label_1
_geom_bond_atom_site_label_2
_geom_bond_site_symmetry_2
_geom_bond_distance
_geom_bond_publ_flag
C1 C6 . 1.380(4) ?
C1 C2 . 1.387(4) ?
C1 S1 . 1.754(2) ?
C2 C3 . 1.370(4) ?
C2 H2 . 0.9300 ?
C3 C4 . 1.380(5) ?
C3 H3 . 0.9300 ?
C4 C5 . 1.396(4) ?
C4 C13 . 1.503(4) ?
C5 C6 . 1.371(4) ?
C5 H5 . 0.9300 ?
C6 H6 . 0.9300 ?
C7 C12 . 1.392(4) ?
C7 C8 . 1.394(4) ?
C7 N1 . 1.413(4) ?
C8 C9 . 1.392(4) ?
C8 Cl1 . 1.716(3) ?
C9 C10 . 1.375(5) ?
C9 Cl2 . 1.719(3) ?
C10 C11 . 1.358(6) ?
C10 H10 . 0.9300 ?
C11 C12 . 1.390(5) ?
C11 H11 . 0.9300 ?
C12 H12 . 0.9300 ?
C13 H13A . 0.9600 ?
C13 H13B . 0.9600 ?
C13 H13C . 0.9600 ?
N1 S1 . 1.638(2) ?
N1 H1N . 0.837(18) ?
O1 S1 . 1.425(2) ?
O2 S1 . 1.436(2) ?
C14 C19 . 1.384(4) ?
C14 C15 . 1.388(4) ?
C14 S2 . 1.756(2) ?
C15 C16 . 1.373(4) ?
C15 H15 . 0.9300 ?
C16 C17 . 1.399(4) ?
C16 H16 . 0.9300 ?
C17 C18 . 1.385(4) ?
C17 C26 . 1.500(4) ?
C18 C19 . 1.379(4) ?
C18 H18 . 0.9300 ?
C19 H19 . 0.9300 ?
C20 C21 . 1.386(4) ?
C20 C25 . 1.392(4) ?
C20 N2 . 1.418(3) ?
C21 C22 . 1.396(4) ?
C21 Cl3 . 1.721(3) ?
C22 C23 . 1.378(4) ?
C22 Cl4 . 1.720(3) ?
C23 C24 . 1.361(5) ?
C23 H23 . 0.9300 ?
C24 C25 . 1.397(4) ?
C24 H24 . 0.9300 ?
C25 H25 . 0.9300 ?
C26 H26A . 0.9600 ?
C26 H26B . 0.9600 ?
C26 H26C . 0.9600 ?
N2 S2 . 1.645(2) ?
N2 H2N . 0.851(18) ?
O3 S2 . 1.430(2) ?
O4 S2 . 1.424(2) ?

loop_
_geom_hbond_atom_site_label_D
_geom_hbond_atom_site_label_H
_geom_hbond_atom_site_label_A
_geom_hbond_site_symmetry_A
_geom_hbond_distance_DH
_geom_hbond_distance_HA
_geom_hbond_distance_DA
_geom_hbond_angle_DHA
N1 H1N O3 . 0.837(18) 2.29(2) 3.086(3) 160(3)
N1 H1N Cl1 . 0.837(18) 2.54(3) 2.957(2) 112(3)
N2 H2N O2 . 0.851(18) 2.32(2) 3.104(3) 154(3)
N2 H2N Cl3 . 0.851(18) 2.46(3) 2.944(2) 117(3)

loop_
_geom_torsion_atom_site_label_1
_geom_torsion_atom_site_label_2
_geom_torsion_atom_site_label_3
_geom_torsion_atom_site_label_4
_geom_torsion_site_symmetry_1
_geom_torsion_site_symmetry_2
_geom_torsion_site_symmetry_3
_geom_torsion_site_symmetry_4
_geom_torsion
_geom_torsion_publ_flag
C6 C1 C2 C3 . . . . 0.7(4) ?
S1 C1 C2 C3 . . . . -178.1(2) ?
C1 C2 C3 C4 . . . . 0.3(4) ?
C2 C3 C4 C5 . . . . -1.3(4) ?
C2 C3 C4 C13 . . . . 178.9(3) ?
C3 C4 C5 C6 . . . . 1.4(4) ?
C13 C4 C5 C6 . . . . -178.8(3) ?
C4 C5 C6 C1 . . . . -0.5(4) ?
C2 C1 C6 C5 . . . . -0.5(4) ?
S1 C1 C6 C5 . . . . 178.3(2) ?
C12 C7 C8 C9 . . . . 0.8(4) ?
N1 C7 C8 C9 . . . . -176.2(2) ?
C12 C7 C8 Cl1 . . . . -179.0(2) ?
N1 C7 C8 Cl1 . . . . 4.0(3) ?
C7 C8 C9 C10 . . . . -1.9(4) ?
Cl1 C8 C9 C10 . . . . 177.9(2) ?
C7 C8 C9 Cl2 . . . . 178.22(19) ?
Cl1 C8 C9 Cl2 . . . . -2.0(3) ?
C8 C9 C10 C11 . . . . 1.2(5) ?
Cl2 C9 C10 C11 . . . . -178.9(3) ?
C9 C10 C11 C12 . . . . 0.5(6) ?
C10 C11 C12 C7 . . . . -1.7(5) ?
C8 C7 C12 C11 . . . . 1.0(4) ?
N1 C7 C12 C11 . . . . 177.9(3) ?
C12 C7 N1 S1 . . . . 47.9(3) ?
C8 C7 N1 S1 . . . . -135.2(2) ?
C7 N1 S1 O1 . . . . -51.4(2) ?
C7 N1 S1 O2 . . . . -179.8(2) ?
C7 N1 S1 C1 . . . . 65.4(2) ?
C6 C1 S1 O1 . . . . -169.9(2) ?
C2 C1 S1 O1 . . . . 8.9(3) ?
C6 C1 S1 O2 . . . . -38.5(3) ?
C2 C1 S1 O2 . . . . 140.3(2) ?
C6 C1 S1 N1 . . . . 73.5(2) ?
C2 C1 S1 N1 . . . . -107.8(2) ?
C19 C14 C15 C16 . . . . 0.1(4) ?
S2 C14 C15 C16 . . . . 179.4(2) ?
C14 C15 C16 C17 . . . . -0.5(4) ?
C15 C16 C17 C18 . . . . 1.0(4) ?
C15 C16 C17 C26 . . . . -179.2(3) ?
C16 C17 C18 C19 . . . . -1.1(4) ?
C26 C17 C18 C19 . . . . 179.1(3) ?
C17 C18 C19 C14 . . . . 0.7(4) ?
C15 C14 C19 C18 . . . . -0.2(4) ?
S2 C14 C19 C18 . . . . -179.5(2) ?
C25 C20 C21 C22 . . . . -0.4(4) ?
N2 C20 C21 C22 . . . . 177.4(2) ?
C25 C20 C21 Cl3 . . . . 178.2(2) ?
N2 C20 C21 Cl3 . . . . -4.0(3) ?
C20 C21 C22 C23 . . . . 1.1(4) ?
Cl3 C21 C22 C23 . . . . -177.6(2) ?
C20 C21 C22 Cl4 . . . . 179.30(18) ?
Cl3 C21 C22 Cl4 . . . . 0.7(3) ?
C21 C22 C23 C24 . . . . -0.3(4) ?
Cl4 C22 C23 C24 . . . . -178.5(2) ?
C22 C23 C24 C25 . . . . -1.2(5) ?
C21 C20 C25 C24 . . . . -1.0(4) ?
N2 C20 C25 C24 . . . . -178.8(3) ?
C23 C24 C25 C20 . . . . 1.9(5) ?
C21 C20 N2 S2 . . . . 150.1(2) ?
C25 C20 N2 S2 . . . . -32.2(3) ?
C20 N2 S2 O4 . . . . 54.7(2) ?
C20 N2 S2 O3 . . . . -177.0(2) ?
C20 N2 S2 C14 . . . . -61.7(2) ?
C19 C14 S2 O4 . . . . -10.5(2) ?
C15 C14 S2 O4 . . . . 170.1(2) ?
C19 C14 S2 O3 . . . . -142.2(2) ?
C15 C14 S2 O3 . . . . 38.4(2) ?
C19 C14 S2 N2 . . . . 105.8(2) ?
C15 C14 S2 N2 . . . . -73.6(2) ?
